data_4020736
loop_
_publ_author_name
'Gui-Ling Zhao'
'Min Shi'

_publ_section_title
;
 Aza-Baylis-Hillman Reactions of N-Tosylated Aldimines
 with Activated Allenes and Alkynes in the Presence of
 Various Lewis Base Promoters
;
_journal_name_full 'Journal of Organic Chemistry'
_journal_page_first 9975
_journal_page_last 9984
_journal_paper_doi 10.1021/jo051763d
_journal_volume 70
_journal_year 2005
_chemical_formula_sum 'C32 H30 N2 O6 S2'
_chemical_formula_weight 602.70
_space_group_IT_number 14
_symmetry_cell_setting monoclinic
_symmetry_space_group_name_Hall '-P 2ybc'
_symmetry_space_group_name_H-M 'P 1 21/c 1'
_cell_angle_alpha 90.00
_cell_angle_beta 91.245(2)
_cell_angle_gamma 90.00
_cell_formula_units_Z 4
_cell_length_a 15.3098(13)
_cell_length_b 15.6606(13)
_cell_length_c 12.3382(10)
_cell_measurement_temperature 293(2)
_cell_volume 2957.5(4)
_diffrn_ambient_temperature 293(2)
_exptl_crystal_density_diffrn 1.354
_cod_depositor_comments
;
The following automatic conversions were performed:
'_symmetry_cell_setting' value 'Monoclinic' changed to 'monoclinic'
according to '/home/saulius/struct/CIF-dictionaries/cif_core.dic'
dictionary named 'cif_core.dic' version 2.4.1 from 2010-06-29.

Automatic conversion script
Id: cif_fix_enum 1527 2010-12-29 10:47:43Z saulius 
;
_cod_original_sg_symbol_H-M 'P 21/c'
_cod_database_code 4020736

loop_
_symmetry_equiv_pos_as_xyz
'x, y, z'
'-x, y+1/2, -z+1/2'
'-x, -y, -z'
'x, -y-1/2, z-1/2'

loop_
_atom_site_label
_atom_site_type_symbol
_atom_site_fract_x
_atom_site_fract_y
_atom_site_fract_z
_atom_site_U_iso_or_equiv
_atom_site_adp_type
_atom_site_occupancy
_atom_site_symmetry_multiplicity
_atom_site_calc_flag
_atom_site_refinement_flags
_atom_site_disorder_assembly
_atom_site_disorder_group
S1 S 0.18942(5) 1.02976(5) 0.07792(6) 0.0449(2) Uani 1 1 d . . .
S2 S 0.37590(5) 0.77805(6) 0.08758(9) 0.0707(3) Uani 1 1 d . . .
N1 N 0.14813(13) 0.94680(14) 0.14266(18) 0.0403(6) Uani 1 1 d . . .
N2 N 0.34180(17) 0.86873(18) 0.1360(2) 0.0702(8) Uani 1 1 d D . .
H30 H 0.3204 0.9062 0.0920 0.084 Uiso 1 1 calc R . .
O1 O 0.28267(13) 1.03665(13) 0.09042(17) 0.0559(6) Uani 1 1 d . . .
O2 O 0.13799(14) 1.10226(12) 0.10530(17) 0.0624(6) Uani 1 1 d . . .
O3 O 0.33431(16) 0.70774(17) 0.1359(3) 0.1026(10) Uani 1 1 d . . .
O4 O 0.36343(17) 0.79233(19) -0.0275(3) 0.1026(10) Uani 1 1 d . . .
O5 O 0.12128(15) 1.03725(15) 0.36389(19) 0.0696(7) Uani 1 1 d . . .
O6 O 0.21679(16) 1.10714(16) 0.4696(2) 0.0834(8) Uani 1 1 d . . .
C1 C 0.18261(16) 0.91469(17) 0.2293(2) 0.0369(6) Uani 1 1 d . . .
C2 C 0.26757(17) 0.94326(17) 0.2809(2) 0.0380(6) Uani 1 1 d . . .
C3 C 0.34629(18) 0.8881(2) 0.2501(3) 0.0515(8) Uani 1 1 d D . .
C4 C 0.27207(19) 1.00408(18) 0.3551(2) 0.0463(7) Uani 1 1 d . . .
H2 H 0.3265 1.0185 0.3846 0.056 Uiso 1 1 calc R . .
C5 C 0.43345(18) 0.92245(18) 0.2899(3) 0.0468(7) Uani 1 1 d . . .
C6 C 0.4723(2) 0.8886(2) 0.3801(3) 0.0776(12) Uani 1 1 d . . .
H3 H 0.4432 0.8469 0.4190 0.093 Uiso 1 1 calc R . .
C7 C 0.5545(3) 0.9150(3) 0.4152(4) 0.0961(14) Uani 1 1 d . . .
H4 H 0.5799 0.8910 0.4773 0.115 Uiso 1 1 calc R . .
C8 C 0.5980(3) 0.9752(3) 0.3601(4) 0.0752(12) Uani 1 1 d . . .
C9 C 0.5593(2) 1.0103(2) 0.2709(4) 0.0788(12) Uani 1 1 d . . .
H6 H 0.5884 1.0525 0.2329 0.095 Uiso 1 1 calc R . .
C10 C 0.4778(2) 0.9844(2) 0.2358(3) 0.0664(10) Uani 1 1 d . . .
H7 H 0.4524 1.0093 0.1744 0.080 Uiso 1 1 calc R . .
C11 C 0.13635(17) 0.84337(17) 0.2828(2) 0.0382(7) Uani 1 1 d . . .
C12 C 0.06014(19) 0.8099(2) 0.2367(3) 0.0492(8) Uani 1 1 d . . .
C13 C 0.0156(2) 0.7465(2) 0.2898(3) 0.0603(9) Uani 1 1 d . . .
H9 H -0.0358 0.7247 0.2591 0.072 Uiso 1 1 calc R . .
C14 C 0.0459(2) 0.7152(2) 0.3867(3) 0.0592(9) Uani 1 1 d . . .
C15 C 0.1215(2) 0.7461(2) 0.4312(3) 0.0574(9) Uani 1 1 d . . .
C16 C 0.16693(19) 0.81015(18) 0.3804(2) 0.0466(7) Uani 1 1 d . . .
H12 H 0.2184 0.8311 0.4118 0.056 Uiso 1 1 calc R . .
C17 C 0.1946(2) 1.0501(2) 0.3932(2) 0.0533(8) Uani 1 1 d . . .
C18 C 0.1445(3) 1.1552(3) 0.5144(4) 0.1089(16) Uani 1 1 d . . .
H13 H 0.1094 1.1788 0.4563 0.163 Uiso 1 1 calc R . .
H15 H 0.1671 1.2006 0.5591 0.163 Uiso 1 1 calc R . .
H14 H 0.1094 1.1179 0.5572 0.163 Uiso 1 1 calc R . .
C19 C 0.16520(18) 1.00032(17) -0.0561(2) 0.0413(7) Uani 1 1 d . . .
C20 C 0.0862(2) 1.0221(2) -0.1042(3) 0.0505(8) Uani 1 1 d . . .
C21 C 0.0678(2) 0.9975(2) -0.2081(3) 0.0566(9) Uani 1 1 d . . .
C22 C 0.1266(2) 0.95227(19) -0.2680(2) 0.0517(8) Uani 1 1 d . . .
C23 C 0.2051(2) 0.9314(2) -0.2192(3) 0.0595(9) Uani 1 1 d . . .
C24 C 0.2255(2) 0.9546(2) -0.1143(3) 0.0556(8) Uani 1 1 d . . .
H19 H 0.2791 0.9397 -0.0829 0.067 Uiso 1 1 calc R . .
C25 C 0.1053(3) 0.9234(3) -0.3814(3) 0.0804(11) Uani 1 1 d . . .
H22 H 0.0491 0.9450 -0.4034 0.121 Uiso 1 1 calc R . .
H21 H 0.1045 0.8621 -0.3838 0.121 Uiso 1 1 calc R . .
H20 H 0.1488 0.9445 -0.4295 0.121 Uiso 1 1 calc R . .
C26 C 0.48786(19) 0.77107(18) 0.1165(3) 0.0497(8) Uani 1 1 d . . .
C27 C 0.5194(3) 0.7255(3) 0.2032(4) 0.0872(13) Uani 1 1 d . . .
H23 H 0.4812 0.6936 0.2445 0.105 Uiso 1 1 calc R . .
C28 C 0.6071(3) 0.7261(3) 0.2301(4) 0.0923(13) Uani 1 1 d . . .
H24 H 0.6271 0.6938 0.2888 0.111 Uiso 1 1 calc R . .
C29 C 0.6644(2) 0.7720(2) 0.1740(3) 0.0703(10) Uani 1 1 d . . .
C30 C 0.6327(2) 0.8154(2) 0.0866(4) 0.0851(12) Uani 1 1 d . . .
H25 H 0.6712 0.8468 0.0450 0.102 Uiso 1 1 calc R . .
C31 C 0.5454(2) 0.8147(2) 0.0571(3) 0.0716(10) Uani 1 1 d . . .
H26 H 0.5262 0.8445 -0.0041 0.086 Uiso 1 1 calc R . .
C32 C 0.7601(3) 0.7793(3) 0.2079(4) 0.1259(19) Uani 1 1 d . . .
H27 H 0.7681 0.8284 0.2536 0.189 Uiso 1 1 calc R . .
H29 H 0.7949 0.7853 0.1446 0.189 Uiso 1 1 calc R . .
H28 H 0.7776 0.7289 0.2468 0.189 Uiso 1 1 calc R . .
H1 H 0.336(3) 0.8371(19) 0.2946(18) 0.151 Uiso 1 1 d D . .
H5 H 0.658(3) 0.990(2) 0.384(3) 0.112(14) Uiso 1 1 d . . .
H8 H 0.0432(17) 0.8339(17) 0.172(2) 0.045(8) Uiso 1 1 d . . .
H10 H 0.0133(18) 0.6691(18) 0.416(2) 0.054(9) Uiso 1 1 d . . .
H11 H 0.142(2) 0.722(2) 0.500(3) 0.074(11) Uiso 1 1 d . . .
H16 H 0.0454(19) 1.0550(17) -0.066(2) 0.054(9) Uiso 1 1 d . . .
H17 H 0.013(2) 1.0165(18) -0.238(2) 0.062(9) Uiso 1 1 d . . .
H18 H 0.2416(19) 0.8963(19) -0.256(2) 0.063(10) Uiso 1 1 d . . .

loop_
_atom_site_aniso_label
_atom_site_aniso_U_11
_atom_site_aniso_U_22
_atom_site_aniso_U_33
_atom_site_aniso_U_23
_atom_site_aniso_U_13
_atom_site_aniso_U_12
S1 0.0448(5) 0.0445(4) 0.0453(5) 0.0031(3) -0.0017(3) 0.0018(3)
S2 0.0408(5) 0.0642(6) 0.1069(9) -0.0376(6) -0.0022(5) 0.0043(4)
N1 0.0334(13) 0.0490(14) 0.0385(14) 0.0018(11) 0.0015(10) 0.0002(10)
N2 0.0543(18) 0.073(2) 0.083(2) -0.0159(17) -0.0056(15) 0.0164(14)
O1 0.0488(13) 0.0598(13) 0.0589(14) 0.0130(11) -0.0036(10) -0.0109(10)
O2 0.0792(16) 0.0469(13) 0.0613(15) -0.0049(11) 0.0016(12) 0.0185(11)
O3 0.0621(17) 0.0831(19) 0.163(3) -0.0053(19) 0.0180(17) -0.0221(14)
O4 0.078(2) 0.121(2) 0.107(2) -0.0323(19) -0.0337(16) 0.0256(16)
O5 0.0509(15) 0.0898(18) 0.0677(16) -0.0281(13) -0.0053(12) 0.0135(12)
O6 0.0847(18) 0.0838(18) 0.0809(18) -0.0431(15) -0.0138(14) 0.0084(14)
C1 0.0314(15) 0.0429(16) 0.0366(17) -0.0064(13) 0.0051(12) 0.0044(12)
C2 0.0321(15) 0.0414(16) 0.0403(17) 0.0036(13) -0.0021(12) -0.0040(12)
C3 0.0333(17) 0.066(2) 0.055(2) -0.0092(16) -0.0047(14) 0.0011(15)
C4 0.0409(18) 0.0499(18) 0.0478(19) -0.0032(15) -0.0067(14) -0.0016(14)
C5 0.0333(17) 0.0444(17) 0.063(2) -0.0046(15) 0.0007(14) 0.0014(13)
C6 0.066(2) 0.084(3) 0.081(3) 0.025(2) -0.026(2) -0.030(2)
C7 0.077(3) 0.102(3) 0.107(4) 0.022(3) -0.044(3) -0.027(3)
C8 0.043(2) 0.077(3) 0.105(3) -0.006(2) -0.016(2) -0.010(2)
C9 0.051(2) 0.073(3) 0.112(3) 0.010(2) 0.000(2) -0.0219(19)
C10 0.048(2) 0.067(2) 0.084(3) 0.017(2) -0.0082(18) -0.0071(17)
C11 0.0332(16) 0.0402(16) 0.0413(17) -0.0047(13) 0.0050(12) 0.0011(12)
C12 0.0422(19) 0.0505(19) 0.055(2) -0.0028(16) -0.0030(16) 0.0000(15)
C13 0.0413(19) 0.055(2) 0.085(3) -0.0099(19) 0.0063(18) -0.0152(15)
C14 0.059(2) 0.046(2) 0.074(3) 0.0043(18) 0.0217(19) -0.0083(17)
C15 0.066(2) 0.056(2) 0.050(2) 0.0076(17) 0.0108(18) -0.0038(17)
C16 0.0419(17) 0.0522(18) 0.0457(19) 0.0015(15) 0.0015(14) -0.0033(14)
C17 0.061(2) 0.055(2) 0.0428(19) -0.0056(15) -0.0062(16) 0.0029(17)
C18 0.117(4) 0.105(3) 0.104(4) -0.059(3) 0.008(3) 0.030(3)
C19 0.0400(17) 0.0442(16) 0.0398(17) 0.0068(13) 0.0064(13) 0.0017(13)
C20 0.048(2) 0.060(2) 0.0434(19) -0.0010(16) 0.0009(15) 0.0165(16)
C21 0.050(2) 0.069(2) 0.051(2) 0.0011(17) -0.0041(17) 0.0091(17)
C22 0.058(2) 0.055(2) 0.0425(19) 0.0009(15) 0.0093(16) -0.0068(16)
C23 0.055(2) 0.070(2) 0.055(2) -0.0065(18) 0.0209(18) 0.0052(18)
C24 0.0414(18) 0.071(2) 0.055(2) 0.0018(17) 0.0075(15) 0.0108(15)
C25 0.092(3) 0.100(3) 0.049(2) -0.011(2) 0.012(2) -0.015(2)
C26 0.0409(18) 0.0408(17) 0.067(2) -0.0065(16) 0.0051(16) 0.0052(14)
C27 0.063(3) 0.088(3) 0.112(3) 0.039(3) 0.018(2) -0.002(2)
C28 0.065(3) 0.118(4) 0.093(3) 0.039(3) -0.005(2) 0.020(2)
C29 0.050(2) 0.075(3) 0.086(3) -0.010(2) -0.005(2) 0.0062(19)
C30 0.050(2) 0.087(3) 0.119(4) 0.023(3) 0.019(2) -0.009(2)
C31 0.059(2) 0.077(3) 0.078(3) 0.023(2) 0.0024(19) 0.0094(19)
C32 0.058(3) 0.145(4) 0.174(5) -0.030(4) -0.035(3) 0.009(3)

loop_
_geom_bond_atom_site_label_1
_geom_bond_atom_site_label_2
_geom_bond_distance
_geom_bond_site_symmetry_2
_geom_bond_publ_flag
S1 O2 1.426(2) . ?
S1 O1 1.437(2) . ?
S1 N1 1.657(2) . ?
S1 C19 1.748(3) . ?
S2 O3 1.411(3) . ?
S2 O4 1.446(3) . ?
S2 N2 1.631(3) . ?
S2 C26 1.747(3) . ?
N1 C1 1.285(3) . ?
N2 C3 1.440(4) . ?
N2 H30 0.8600 . ?
O5 C17 1.189(3) . ?
O6 C17 1.338(4) . ?
O6 C18 1.457(4) . ?
C1 C11 1.485(4) . ?
C1 C2 1.504(4) . ?
C2 C4 1.322(4) . ?
C2 C3 1.537(4) . ?
C3 C5 1.511(4) . ?
C3 H1 0.984(18) . ?
C4 C17 1.473(4) . ?
C4 H2 0.9300 . ?
C5 C6 1.358(4) . ?
C5 C10 1.366(4) . ?
C6 C7 1.386(5) . ?
C6 H3 0.9300 . ?
C7 C8 1.346(5) . ?
C7 H4 0.9300 . ?
C8 C9 1.355(5) . ?
C8 H5 0.98(4) . ?
C9 C10 1.374(4) . ?
C9 H6 0.9300 . ?
C10 H7 0.9300 . ?
C11 C16 1.383(4) . ?
C11 C12 1.389(4) . ?
C12 C13 1.379(4) . ?
C12 H8 0.91(3) . ?
C13 C14 1.364(5) . ?
C13 H9 0.9300 . ?
C14 C15 1.360(5) . ?
C14 H10 0.95(3) . ?
C15 C16 1.380(4) . ?
C15 H11 0.97(3) . ?
C16 H12 0.9300 . ?
C18 H13 0.9600 . ?
C18 H15 0.9600 . ?
C18 H14 0.9600 . ?
C19 C20 1.379(4) . ?
C19 C24 1.382(4) . ?
C20 C21 1.363(4) . ?
C20 H16 0.95(3) . ?
C21 C22 1.374(4) . ?
C21 H17 0.95(3) . ?
C22 C23 1.371(4) . ?
C22 C25 1.500(4) . ?
C23 C24 1.374(4) . ?
C23 H18 0.91(3) . ?
C24 H19 0.9300 . ?
C25 H22 0.9600 . ?
C25 H21 0.9600 . ?
C25 H20 0.9600 . ?
C26 C31 1.345(4) . ?
C26 C27 1.365(5) . ?
C27 C28 1.377(5) . ?
C27 H23 0.9300 . ?
C28 C29 1.339(5) . ?
C28 H24 0.9300 . ?
C29 C30 1.356(5) . ?
C29 C32 1.518(5) . ?
C30 C31 1.377(5) . ?
C30 H25 0.9300 . ?
C31 H26 0.9300 . ?
C32 H27 0.9600 . ?
C32 H29 0.9600 . ?
C32 H28 0.9600 . ?
